data_4315147
loop_
_publ_author_name
'Julia V. Zaikina'
'Young-Jung Jo'
'Susan E. Latturner'

_publ_contact_author_address
;
Department of Chemistry
Dittmer Bldg.
Florida State University
Tallahassee, FL 32306-4390
;
_publ_contact_author_email latturne@chem.fsu.edu
_publ_contact_author_fax '850 644 8281'
_publ_contact_author_name 'Susan E. Latturner'
_publ_contact_author_phone '850 644 4074'
_publ_section_title
;
 Ruthenium Intermetallics Grown from La-Ni Flux: Synthesis, Structure, and
 Physical Properties
;
_journal_name_full 'Inorganic Chemistry'
_journal_page_first 2773
_journal_page_last 2781
_journal_paper_doi 10.1021/ic902151d
_journal_volume 49
_journal_year 2010
_chemical_formula_moiety 'Al3.57 La6 Ni3.67 Ru0.76 Sn'
_chemical_formula_sum 'Al3.57 La6 Ni3.67 Ru0.76 Sn'
_chemical_formula_weight 1340.73
_chemical_name_common 'lanthanum--nickel-ruthenium aluminide'
_space_group_IT_number 187
_symmetry_cell_setting hexagonal
_symmetry_space_group_name_Hall 'P -6 2'
_symmetry_space_group_name_H-M 'P -6 m 2'
_atom_sites_solution_hydrogens none
_atom_sites_solution_primary direct
_atom_sites_solution_secondary difmap
_audit_creation_date 2009-09-01
_audit_creation_method SHELXL-97
_cell_angle_alpha 90.00
_cell_angle_beta 90.00
_cell_angle_gamma 120.00
_cell_formula_units_Z 1
_cell_length_a 9.6203(12)
_cell_length_b 9.6203(12)
_cell_length_c 4.2767(9)
_cell_measurement_temperature 295(2)
_cell_volume 342.78(9)
_computing_cell_refinement 'Saint (Bruker, 2008)'
_computing_data_collection 'APEX2 (Bruker, 2008)'
_computing_data_reduction 'Saint (Bruker, 2008)'
_computing_publication_material 'SHELXL-97 (Sheldrick, 1997)'
_computing_structure_refinement 'SHELXL-97 (Sheldrick, 1997)'
_computing_structure_solution 'SHELXS-97 (Sheldrick, 1990)'
_diffrn_ambient_temperature 295(2)
_diffrn_measured_fraction_theta_full 0.988
_diffrn_measured_fraction_theta_max 0.988
_diffrn_measurement_device_type 'Bruker APEX II CCD area-detector'
_diffrn_measurement_method '\f and  \w scans'
_diffrn_radiation_monochromator graphite
_diffrn_radiation_source 'fine-focus sealed tube'
_diffrn_radiation_type MoK\a
_diffrn_radiation_wavelength 0.71073
_diffrn_reflns_av_R_equivalents 0.0280
_diffrn_reflns_av_sigmaI/netI 0.0164
_diffrn_reflns_limit_h_max 15
_diffrn_reflns_limit_h_min -14
_diffrn_reflns_limit_k_max 12
_diffrn_reflns_limit_k_min -14
_diffrn_reflns_limit_l_max 5
_diffrn_reflns_limit_l_min -6
_diffrn_reflns_number 4685
_diffrn_reflns_theta_full 34.01
_diffrn_reflns_theta_max 34.01
_diffrn_reflns_theta_min 2.44
_exptl_absorpt_coefficient_mu 25.925
_exptl_absorpt_correction_T_max 0.6251
_exptl_absorpt_correction_T_min 0.3053
_exptl_absorpt_correction_type multi-scan
_exptl_absorpt_process_details 'SADABS (Bruker, 2008)'
_exptl_crystal_colour 'metallic dark black'
_exptl_crystal_density_diffrn 6.495
_exptl_crystal_density_method 'not measured'
_exptl_crystal_description block
_exptl_crystal_F_000 575
_exptl_crystal_size_max 0.06
_exptl_crystal_size_mid 0.05
_exptl_crystal_size_min 0.02
_refine_diff_density_max 1.239
_refine_diff_density_min -0.895
_refine_diff_density_rms 0.154
_refine_ls_abs_structure_details 'Flack H D (1983), Acta Cryst. A39, 876-881'
_refine_ls_abs_structure_Flack 0.57(3)
_refine_ls_extinction_coef 0.0050(3)
_refine_ls_extinction_expression Fc^*^=kFc[1+0.001xFc^2^\l^3^/sin(2\q)]^-1/4^
_refine_ls_extinction_method SHELXL
_refine_ls_goodness_of_fit_ref 1.228
_refine_ls_hydrogen_treatment none
_refine_ls_matrix_type full
_refine_ls_number_parameters 27
_refine_ls_number_reflns 585
_refine_ls_number_restraints 0
_refine_ls_restrained_S_all 1.228
_refine_ls_R_factor_all 0.0149
_refine_ls_R_factor_gt 0.0145
_refine_ls_shift/su_max 0.000
_refine_ls_shift/su_mean 0.000
_refine_ls_structure_factor_coef Fsqd
_refine_ls_weighting_details 'calc w=1/[\s^2^(Fo^2^)+(0.0088P)^2^+0.5619P] where P=(Fo^2^+2Fc^2^)/3'
_refine_ls_weighting_scheme calc
_refine_ls_wR_factor_gt 0.0302
_refine_ls_wR_factor_ref 0.0303
_reflns_number_gt 574
_reflns_number_total 585
_reflns_threshold_expression >2sigma(I)
_cod_data_source_file ic902151d_si_002_4.cif
_cod_data_source_block La6Sn1Ni4Ru0_4A3_6
_cod_database_code 4315147

loop_
_symmetry_equiv_pos_as_xyz
'x, y, z'
'-x+y, -x, -z'
'-y, x-y, z'
'x, y, -z'
'-x+y, -x, z'
'-y, x-y, -z'
'-y, -x, -z'
'-x+y, y, z'
'x, x-y, -z'
'-y, -x, z'
'-x+y, y, -z'
'x, x-y, z'

loop_
_atom_site_label
_atom_site_type_symbol
_atom_site_fract_x
_atom_site_fract_y
_atom_site_fract_z
_atom_site_U_iso_or_equiv
_atom_site_adp_type
_atom_site_occupancy
_atom_site_symmetry_multiplicity
_atom_site_calc_flag
_atom_site_refinement_flags
_atom_site_disorder_assembly
_atom_site_disorder_group
La1 La 0.87215(2) 0.12785(2) 0.5000 0.01488(9) Uani 1 4 d S . .
La2 La 0.50892(2) 0.49108(2) 0.0000 0.01203(9) Uani 1 4 d S . .
Ni3 Ni 0.15244(5) 0.84756(5) 0.0000 0.0150(3) Uani 0.890(10) 4 d SP . .
Ru3 Ru 0.15244(5) 0.84756(5) 0.0000 0.0150(3) Uani 0.110(10) 4 d SP . .
Al4 Al 0.23705(13) 0.76295(13) 0.5000 0.0115(4) Uani 1 4 d S . .
Sn5 Sn 0.6667 0.3333 0.5000 0.01322(17) Uani 1 12 d S . .
Ni6 Ni 0.3333 0.6667 0.0000 0.0143(3) Uani 1 12 d S . .
Ru7 Ru 0.0000 0.0000 0.0000 0.0223(6) Uani 0.428(7) 12 d SP . .
Al7 Al 0.0000 0.0000 0.0000 0.0223(6) Uani 0.572(7) 12 d SP . .

loop_
_atom_site_aniso_label
_atom_site_aniso_U_11
_atom_site_aniso_U_22
_atom_site_aniso_U_33
_atom_site_aniso_U_23
_atom_site_aniso_U_13
_atom_site_aniso_U_12
La1 0.01284(13) 0.01284(13) 0.02010(19) 0.000 0.000 0.00728(15)
La2 0.01443(14) 0.01443(14) 0.00975(16) 0.000 0.000 0.00910(15)
Ni3 0.0161(4) 0.0161(4) 0.0124(5) 0.000 0.000 0.0077(4)
Ru3 0.0161(4) 0.0161(4) 0.0124(5) 0.000 0.000 0.0077(4)
Al4 0.0123(6) 0.0123(6) 0.0108(8) 0.000 0.000 0.0068(8)
Sn5 0.0115(2) 0.0115(2) 0.0166(5) 0.000 0.000 0.00576(11)
Ni6 0.0158(4) 0.0158(4) 0.0113(7) 0.000 0.000 0.0079(2)
Ru7 0.0243(8) 0.0243(8) 0.0183(10) 0.000 0.000 0.0121(4)
Al7 0.0243(8) 0.0243(8) 0.0183(10) 0.000 0.000 0.0121(4)

loop_
_atom_type_symbol
_atom_type_description
_atom_type_scat_dispersion_real
_atom_type_scat_dispersion_imag
_atom_type_scat_source
Al Al 0.0645 0.0514 'International Tables Vol C Tables 4.2.6.8 and 6.1.1.4'
La La -0.2871 2.4523 'International Tables Vol C Tables 4.2.6.8 and 6.1.1.4'
Ni Ni 0.3393 1.1124 'International Tables Vol C Tables 4.2.6.8 and 6.1.1.4'
Sn Sn -0.6537 1.4246 'International Tables Vol C Tables 4.2.6.8 and 6.1.1.4'
Ru Ru -1.2594 0.8363 'International Tables Vol C Tables 4.2.6.8 and 6.1.1.4'

loop_
_geom_angle_atom_site_label_1
_geom_angle_atom_site_label_2
_geom_angle_atom_site_label_3
_geom_angle
_geom_angle_site_symmetry_1
_geom_angle_site_symmetry_3
_geom_angle_publ_flag
Al7 La1 Ru7 0.0 1_656 1_656 ?
Al7 La1 Al7 90.213(17) 1_656 1_655 ?
Ru7 La1 Al7 90.213(17) 1_656 1_655 ?
Al7 La1 Ru7 90.213(17) 1_656 1_655 ?
Ru7 La1 Ru7 90.213(17) 1_656 1_655 ?
Al7 La1 Ru7 0.0 1_655 1_655 ?
Al7 La1 Ru3 48.238(16) 1_656 3_766 ?
Ru7 La1 Ru3 48.238(16) 1_656 3_766 ?
Al7 La1 Ru3 106.550(14) 1_655 3_766 ?
Ru7 La1 Ru3 106.550(14) 1_655 3_766 ?
Al7 La1 Ni3 48.238(16) 1_656 3_766 ?
Ru7 La1 Ni3 48.238(16) 1_656 3_766 ?
Al7 La1 Ni3 106.550(14) 1_655 3_766 ?
Ru7 La1 Ni3 106.550(14) 1_655 3_766 ?
Ru3 La1 Ni3 0.0 3_766 3_766 ?
Al7 La1 Ru3 106.550(14) 1_656 2 ?
Ru7 La1 Ru3 106.550(14) 1_656 2 ?
Al7 La1 Ru3 48.238(16) 1_655 2 ?
Ru7 La1 Ru3 48.238(16) 1_655 2 ?
Ru3 La1 Ru3 148.67(3) 3_766 2 ?
Ni3 La1 Ru3 148.67(3) 3_766 2 ?
Al7 La1 Ni3 106.550(14) 1_656 2 ?
Ru7 La1 Ni3 106.550(14) 1_656 2 ?
Al7 La1 Ni3 48.238(16) 1_655 2 ?
Ru7 La1 Ni3 48.238(16) 1_655 2 ?
Ru3 La1 Ni3 148.67(3) 3_766 2 ?
Ni3 La1 Ni3 148.67(3) 3_766 2 ?
Ru3 La1 Ni3 0.00(2) 2 2 ?
Al7 La1 Ru3 106.550(14) 1_656 3_765 ?
Ru7 La1 Ru3 106.550(14) 1_656 3_765 ?
Al7 La1 Ru3 48.238(16) 1_655 3_765 ?
Ru7 La1 Ru3 48.238(16) 1_655 3_765 ?
Ru3 La1 Ru3 84.31(2) 3_766 3_765 ?
Ni3 La1 Ru3 84.31(2) 3_766 3_765 ?
Ru3 La1 Ru3 87.32(3) 2 3_765 ?
Ni3 La1 Ru3 87.32(3) 2 3_765 ?
Al7 La1 Ni3 106.550(14) 1_656 3_765 ?
Ru7 La1 Ni3 106.550(14) 1_656 3_765 ?
Al7 La1 Ni3 48.238(16) 1_655 3_765 ?
Ru7 La1 Ni3 48.238(16) 1_655 3_765 ?
Ru3 La1 Ni3 84.31(2) 3_766 3_765 ?
Ni3 La1 Ni3 84.31(2) 3_766 3_765 ?
Ru3 La1 Ni3 87.32(3) 2 3_765 ?
Ni3 La1 Ni3 87.32(3) 2 3_765 ?
Ru3 La1 Ni3 0.00(4) 3_765 3_765 ?
Al7 La1 Ni3 48.238(16) 1_656 2_556 ?
Ru7 La1 Ni3 48.238(16) 1_656 2_556 ?
Al7 La1 Ni3 106.550(14) 1_655 2_556 ?
Ru7 La1 Ni3 106.550(14) 1_655 2_556 ?
Ru3 La1 Ni3 87.32(3) 3_766 2_556 ?
Ni3 La1 Ni3 87.32(3) 3_766 2_556 ?
Ru3 La1 Ni3 84.31(2) 2 2_556 ?
Ni3 La1 Ni3 84.31(2) 2 2_556 ?
Ru3 La1 Ni3 148.67(3) 3_765 2_556 ?
Ni3 La1 Ni3 148.67(3) 3_765 2_556 ?
Al7 La1 Ru3 48.238(16) 1_656 2_556 ?
Ru7 La1 Ru3 48.238(16) 1_656 2_556 ?
Al7 La1 Ru3 106.550(14) 1_655 2_556 ?
Ru7 La1 Ru3 106.550(14) 1_655 2_556 ?
Ru3 La1 Ru3 87.32(3) 3_766 2_556 ?
Ni3 La1 Ru3 87.32(3) 3_766 2_556 ?
Ru3 La1 Ru3 84.31(2) 2 2_556 ?
Ni3 La1 Ru3 84.31(2) 2 2_556 ?
Ru3 La1 Ru3 148.67(3) 3_765 2_556 ?
Ni3 La1 Ru3 148.67(3) 3_765 2_556 ?
Ni3 La1 Ru3 0.00(5) 2_556 2_556 ?
Ni6 La2 Ru3 61.479(17) . 2_565 ?
Ni6 La2 Ni3 61.479(17) . 2_565 ?
Ru3 La2 Ni3 0.000(11) 2_565 2_565 ?
Ni6 La2 Ru3 61.479(17) . 3_665 ?
Ru3 La2 Ru3 122.96(3) 2_565 3_665 ?
Ni3 La2 Ru3 122.96(3) 2_565 3_665 ?
Ni6 La2 Ni3 61.479(17) . 3_665 ?
Ru3 La2 Ni3 122.96(3) 2_565 3_665 ?
Ni3 La2 Ni3 122.96(3) 2_565 3_665 ?
Ru3 La2 Ni3 0.00(3) 3_665 3_665 ?
Ni6 La2 Al4 50.21(3) . 3_664 ?
Ru3 La2 Al4 93.57(4) 2_565 3_664 ?
Ni3 La2 Al4 93.57(4) 2_565 3_664 ?
Ru3 La2 Al4 47.67(2) 3_665 3_664 ?
Ni3 La2 Al4 47.67(2) 3_665 3_664 ?
Ni6 La2 Al4 50.21(3) . 2_566 ?
Ru3 La2 Al4 47.67(2) 2_565 2_566 ?
Ni3 La2 Al4 47.67(2) 2_565 2_566 ?
Ru3 La2 Al4 93.57(4) 3_665 2_566 ?
Ni3 La2 Al4 93.57(4) 3_665 2_566 ?
Al4 La2 Al4 100.43(5) 3_664 2_566 ?
Ni6 La2 Al4 50.21(3) . 3_665 ?
Ru3 La2 Al4 93.57(4) 2_565 3_665 ?
Ni3 La2 Al4 93.57(4) 2_565 3_665 ?
Ru3 La2 Al4 47.67(2) 3_665 3_665 ?
Ni3 La2 Al4 47.67(2) 3_665 3_665 ?
Al4 La2 Al4 80.238(15) 3_664 3_665 ?
Al4 La2 Al4 49.50(7) 2_566 3_665 ?
Ni6 La2 Al4 50.21(3) . 2_565 ?
Ru3 La2 Al4 47.67(2) 2_565 2_565 ?
Ni3 La2 Al4 47.67(2) 2_565 2_565 ?
Ru3 La2 Al4 93.57(4) 3_665 2_565 ?
Ni3 La2 Al4 93.57(4) 3_665 2_565 ?
Al4 La2 Al4 49.50(7) 3_664 2_565 ?
Al4 La2 Al4 80.238(15) 2_566 2_565 ?
Al4 La2 Al4 100.43(5) 3_665 2_565 ?
Ni6 La2 Sn5 140.872(8) . 1_554 ?
Ru3 La2 Sn5 111.740(12) 2_565 1_554 ?
Ni3 La2 Sn5 111.740(12) 2_565 1_554 ?
Ru3 La2 Sn5 111.740(12) 3_665 1_554 ?
Ni3 La2 Sn5 111.740(12) 3_665 1_554 ?
Al4 La2 Sn5 95.150(19) 3_664 1_554 ?
Al4 La2 Sn5 154.56(4) 2_566 1_554 ?
Al4 La2 Sn5 154.56(4) 3_665 1_554 ?
Al4 La2 Sn5 95.150(19) 2_565 1_554 ?
Ni6 La2 Sn5 140.872(8) . . ?
Ru3 La2 Sn5 111.740(12) 2_565 . ?
Ni3 La2 Sn5 111.740(12) 2_565 . ?
Ru3 La2 Sn5 111.740(12) 3_665 . ?
Ni3 La2 Sn5 111.740(12) 3_665 . ?
Al4 La2 Sn5 154.56(4) 3_664 . ?
Al4 La2 Sn5 95.150(19) 2_566 . ?
Al4 La2 Sn5 95.150(19) 3_665 . ?
Al4 La2 Sn5 154.56(4) 2_565 . ?
Sn5 La2 Sn5 78.257(16) 1_554 . ?
Ni6 La2 La1 104.076(7) . 2_665 ?
Ru3 La2 La1 143.841(9) 2_565 2_665 ?
Ni3 La2 La1 143.841(9) 2_565 2_665 ?
Ru3 La2 La1 54.891(12) 3_665 2_665 ?
Ni3 La2 La1 54.891(12) 3_665 2_665 ?
Al4 La2 La1 57.36(3) 3_664 2_665 ?
Al4 La2 La1 148.28(4) 2_566 2_665 ?
Al4 La2 La1 101.06(3) 3_665 2_665 ?
Al4 La2 La1 96.86(2) 2_565 2_665 ?
Sn5 La2 La1 56.859(8) 1_554 2_665 ?
Sn5 La2 La1 99.751(11) . 2_665 ?
Al7 Ni3 Ru7 0.0 1_565 1_565 ?
Al7 Ni3 Al4 123.40(4) 1_565 . ?
Ru7 Ni3 Al4 123.40(4) 1_565 . ?
Al7 Ni3 Al4 123.40(4) 1_565 1_554 ?
Ru7 Ni3 Al4 123.40(4) 1_565 1_554 ?
Al4 Ni3 Al4 113.20(8) . 1_554 ?
Al7 Ni3 La2 121.479(17) 1_565 3_665 ?
Ru7 Ni3 La2 121.479(17) 1_565 3_665 ?
Al4 Ni3 La2 73.29(2) . 3_665 ?
Al4 Ni3 La2 73.29(2) 1_554 3_665 ?
Al7 Ni3 La2 121.479(17) 1_565 2_565 ?
Ru7 Ni3 La2 121.479(17) 1_565 2_565 ?
Al4 Ni3 La2 73.29(2) . 2_565 ?
Al4 Ni3 La2 73.29(2) 1_554 2_565 ?
La2 Ni3 La2 117.04(3) 3_665 2_565 ?
Al7 Ni3 La1 62.427(16) 1_565 3_554 ?
Ru7 Ni3 La1 62.427(16) 1_565 3_554 ?
Al4 Ni3 La1 144.598(9) . 3_554 ?
Al4 Ni3 La1 72.21(3) 1_554 3_554 ?
La2 Ni3 La1 137.354(8) 3_665 3_554 ?
La2 Ni3 La1 75.397(8) 2_565 3_554 ?
Al7 Ni3 La1 62.427(16) 1_565 2_676 ?
Ru7 Ni3 La1 62.427(16) 1_565 2_676 ?
Al4 Ni3 La1 72.21(3) . 2_676 ?
Al4 Ni3 La1 144.598(9) 1_554 2_676 ?
La2 Ni3 La1 75.397(8) 3_665 2_676 ?
La2 Ni3 La1 137.354(8) 2_565 2_676 ?
La1 Ni3 La1 124.85(3) 3_554 2_676 ?
Al7 Ni3 La1 62.427(16) 1_565 3 ?
Ru7 Ni3 La1 62.427(16) 1_565 3 ?
Al4 Ni3 La1 72.21(3) . 3 ?
Al4 Ni3 La1 144.598(9) 1_554 3 ?
La2 Ni3 La1 137.354(8) 3_665 3 ?
La2 Ni3 La1 75.397(8) 2_565 3 ?
La1 Ni3 La1 84.31(2) 3_554 3 ?
La1 Ni3 La1 70.769(19) 2_676 3 ?
Al7 Ni3 La1 62.427(16) 1_565 2_675 ?
Ru7 Ni3 La1 62.427(16) 1_565 2_675 ?
Al4 Ni3 La1 144.598(9) . 2_675 ?
Al4 Ni3 La1 72.21(3) 1_554 2_675 ?
La2 Ni3 La1 75.397(8) 3_665 2_675 ?
La2 Ni3 La1 137.354(8) 2_565 2_675 ?
La1 Ni3 La1 70.769(19) 3_554 2_675 ?
La1 Ni3 La1 84.31(2) 2_676 2_675 ?
La1 Ni3 La1 124.85(3) 3 2_675 ?
Ni3 Al4 Ru3 113.20(8) . 1_556 ?
Ni3 Al4 Ni3 113.20(8) . 1_556 ?
Ru3 Al4 Ni3 0.00(2) 1_556 1_556 ?
Ni3 Al4 Ni6 176.52(7) . 1_556 ?
Ru3 Al4 Ni6 70.28(2) 1_556 1_556 ?
Ni3 Al4 Ni6 70.28(2) 1_556 1_556 ?
Ni3 Al4 Ni6 70.28(2) . . ?
Ru3 Al4 Ni6 176.52(7) 1_556 . ?
Ni3 Al4 Ni6 176.52(7) 1_556 . ?
Ni6 Al4 Ni6 106.24(7) 1_556 . ?
Ni3 Al4 Al4 118.47(3) . 2_566 ?
Ru3 Al4 Al4 118.47(3) 1_556 2_566 ?
Ni3 Al4 Al4 118.47(3) 1_556 2_566 ?
Ni6 Al4 Al4 58.69(3) 1_556 2_566 ?
Ni6 Al4 Al4 58.69(3) . 2_566 ?
Ni3 Al4 Al4 118.47(3) . 3_665 ?
Ru3 Al4 Al4 118.47(3) 1_556 3_665 ?
Ni3 Al4 Al4 118.47(3) 1_556 3_665 ?
Ni6 Al4 Al4 58.69(3) 1_556 3_665 ?
Ni6 Al4 Al4 58.69(3) . 3_665 ?
Al4 Al4 Al4 60.0 2_566 3_665 ?
Ni3 Al4 La2 124.15(4) . 3_666 ?
Ru3 Al4 La2 59.036(14) 1_556 3_666 ?
Ni3 Al4 La2 59.036(14) 1_556 3_666 ?
Ni6 Al4 La2 57.247(14) 1_556 3_666 ?
Ni6 Al4 La2 119.33(4) . 3_666 ?
Al4 Al4 La2 65.25(3) 2_566 3_666 ?
Al4 Al4 La2 110.17(3) 3_665 3_666 ?
Ni3 Al4 La2 59.036(13) . 2_565 ?
Ru3 Al4 La2 124.15(4) 1_556 2_565 ?
Ni3 Al4 La2 124.15(4) 1_556 2_565 ?
Ni6 Al4 La2 119.33(4) 1_556 2_565 ?
Ni6 Al4 La2 57.247(14) . 2_565 ?
Al4 Al4 La2 110.17(3) 2_566 2_565 ?
Al4 Al4 La2 65.25(3) 3_665 2_565 ?
La2 Al4 La2 175.11(7) 3_666 2_565 ?
Ni3 Al4 La2 59.036(14) . 3_665 ?
Ru3 Al4 La2 124.15(4) 1_556 3_665 ?
Ni3 Al4 La2 124.15(4) 1_556 3_665 ?
Ni6 Al4 La2 119.33(4) 1_556 3_665 ?
Ni6 Al4 La2 57.247(14) . 3_665 ?
Al4 Al4 La2 65.25(3) 2_566 3_665 ?
Al4 Al4 La2 110.17(3) 3_665 3_665 ?
La2 Al4 La2 80.238(15) 3_666 3_665 ?
La2 Al4 La2 99.551(16) 2_565 3_665 ?
Ni3 Al4 La2 124.15(4) . 2_566 ?
Ru3 Al4 La2 59.036(13) 1_556 2_566 ?
Ni3 Al4 La2 59.036(13) 1_556 2_566 ?
Ni6 Al4 La2 57.247(14) 1_556 2_566 ?
Ni6 Al4 La2 119.33(4) . 2_566 ?
Al4 Al4 La2 110.17(3) 2_566 2_566 ?
Al4 Al4 La2 65.25(3) 3_665 2_566 ?
La2 Al4 La2 99.551(16) 3_666 2_566 ?
La2 Al4 La2 80.238(15) 2_565 2_566 ?
La2 Al4 La2 175.11(7) 3_665 2_566 ?
La2 Sn5 La2 134.356(5) 2_666 3_655 ?
La2 Sn5 La2 84.413(12) 2_666 3_656 ?
La2 Sn5 La2 78.257(16) 3_655 3_656 ?
La2 Sn5 La2 78.257(16) 2_666 2_665 ?
La2 Sn5 La2 84.413(12) 3_655 2_665 ?
La2 Sn5 La2 134.356(5) 3_656 2_665 ?
La2 Sn5 La2 134.356(5) 2_666 . ?
La2 Sn5 La2 84.413(12) 3_655 . ?
La2 Sn5 La2 134.356(5) 3_656 . ?
La2 Sn5 La2 84.413(12) 2_665 . ?
La2 Sn5 La2 84.413(12) 2_666 1_556 ?
La2 Sn5 La2 134.356(5) 3_655 1_556 ?
La2 Sn5 La2 84.413(12) 3_656 1_556 ?
La2 Sn5 La2 134.356(5) 2_665 1_556 ?
La2 Sn5 La2 78.257(16) . 1_556 ?
La2 Sn5 La1 67.178(3) 2_666 . ?
La2 Sn5 La1 67.178(3) 3_655 . ?
La2 Sn5 La1 67.178(3) 3_656 . ?
La2 Sn5 La1 67.178(3) 2_665 . ?
La2 Sn5 La1 140.872(8) . . ?
La2 Sn5 La1 140.872(8) 1_556 . ?
La2 Sn5 La1 67.178(3) 2_666 3_655 ?
La2 Sn5 La1 140.872(8) 3_655 3_655 ?
La2 Sn5 La1 140.872(8) 3_656 3_655 ?
La2 Sn5 La1 67.178(3) 2_665 3_655 ?
La2 Sn5 La1 67.178(3) . 3_655 ?
La2 Sn5 La1 67.178(3) 1_556 3_655 ?
La1 Sn5 La1 120.0 . 3_655 ?
La2 Sn5 La1 140.872(8) 2_666 2_666 ?
La2 Sn5 La1 67.178(3) 3_655 2_666 ?
La2 Sn5 La1 67.178(3) 3_656 2_666 ?
La2 Sn5 La1 140.872(8) 2_665 2_666 ?
La2 Sn5 La1 67.178(3) . 2_666 ?
La2 Sn5 La1 67.178(3) 1_556 2_666 ?
La1 Sn5 La1 120.0 . 2_666 ?
La1 Sn5 La1 120.0 3_655 2_666 ?
Al4 Ni6 Al4 106.24(7) 1_554 . ?
Al4 Ni6 Al4 62.63(6) 1_554 3_664 ?
Al4 Ni6 Al4 145.08(3) . 3_664 ?
Al4 Ni6 Al4 145.08(3) 1_554 2_566 ?
Al4 Ni6 Al4 62.63(6) . 2_566 ?
Al4 Ni6 Al4 145.08(3) 3_664 2_566 ?
Al4 Ni6 Al4 145.08(3) 1_554 3_665 ?
Al4 Ni6 Al4 62.63(6) . 3_665 ?
Al4 Ni6 Al4 106.24(7) 3_664 3_665 ?
Al4 Ni6 Al4 62.63(6) 2_566 3_665 ?
Al4 Ni6 Al4 62.63(6) 1_554 2_565 ?
Al4 Ni6 Al4 145.08(3) . 2_565 ?
Al4 Ni6 Al4 62.63(6) 3_664 2_565 ?
Al4 Ni6 Al4 106.24(7) 2_566 2_565 ?
Al4 Ni6 Al4 145.08(3) 3_665 2_565 ?
Al4 Ni6 La2 72.539(15) 1_554 3_665 ?
Al4 Ni6 La2 72.539(15) . 3_665 ?
Al4 Ni6 La2 126.88(4) 3_664 3_665 ?
Al4 Ni6 La2 72.539(15) 2_566 3_665 ?
Al4 Ni6 La2 126.88(4) 3_665 3_665 ?
Al4 Ni6 La2 72.539(15) 2_565 3_665 ?
Al4 Ni6 La2 72.539(15) 1_554 2_565 ?
Al4 Ni6 La2 72.539(15) . 2_565 ?
Al4 Ni6 La2 72.539(15) 3_664 2_565 ?
Al4 Ni6 La2 126.88(4) 2_566 2_565 ?
Al4 Ni6 La2 72.539(15) 3_665 2_565 ?
Al4 Ni6 La2 126.88(4) 2_565 2_565 ?
La2 Ni6 La2 120.0 3_665 2_565 ?
Al4 Ni6 La2 126.88(4) 1_554 . ?
Al4 Ni6 La2 126.88(4) . . ?
Al4 Ni6 La2 72.539(15) 3_664 . ?
Al4 Ni6 La2 72.539(15) 2_566 . ?
Al4 Ni6 La2 72.539(15) 3_665 . ?
Al4 Ni6 La2 72.539(15) 2_565 . ?
La2 Ni6 La2 120.0 3_665 . ?
La2 Ni6 La2 120.0 2_565 . ?
Al4 Ni6 Ru3 107.461(15) 1_554 3_665 ?
Al4 Ni6 Ru3 107.461(15) . 3_665 ?
Al4 Ni6 Ru3 53.12(4) 3_664 3_665 ?
Al4 Ni6 Ru3 107.461(15) 2_566 3_665 ?
Al4 Ni6 Ru3 53.12(4) 3_665 3_665 ?
Al4 Ni6 Ru3 107.461(15) 2_565 3_665 ?
La2 Ni6 Ru3 180.0 3_665 3_665 ?
La2 Ni6 Ru3 60.0 2_565 3_665 ?
La2 Ni6 Ru3 60.0 . 3_665 ?
Al4 Ni6 Ru3 107.461(15) 1_554 2_565 ?
Al4 Ni6 Ru3 107.461(15) . 2_565 ?
Al4 Ni6 Ru3 107.461(15) 3_664 2_565 ?
Al4 Ni6 Ru3 53.12(4) 2_566 2_565 ?
Al4 Ni6 Ru3 107.461(15) 3_665 2_565 ?
Al4 Ni6 Ru3 53.12(4) 2_565 2_565 ?
La2 Ni6 Ru3 60.0 3_665 2_565 ?
La2 Ni6 Ru3 180.00(2) 2_565 2_565 ?
La2 Ni6 Ru3 60.0 . 2_565 ?
Ru3 Ni6 Ru3 120.0 3_665 2_565 ?
Ru3 Ru7 Ru3 120.0 3_665 2_455 ?
Ru3 Ru7 Ni3 0.0 3_665 3_665 ?
Ru3 Ru7 Ni3 120.0 2_455 3_665 ?
Ru3 Ru7 Ni3 120.0 3_665 2_455 ?
Ru3 Ru7 Ni3 0.0 2_455 2_455 ?
Ni3 Ru7 Ni3 120.0 3_665 2_455 ?
Ru3 Ru7 Ru3 120.0 3_665 1_545 ?
Ru3 Ru7 Ru3 120.0 2_455 1_545 ?
Ni3 Ru7 Ru3 120.0 3_665 1_545 ?
Ni3 Ru7 Ru3 120.0 2_455 1_545 ?
Ru3 Ru7 Ni3 120.0 3_665 1_545 ?
Ru3 Ru7 Ni3 120.0 2_455 1_545 ?
Ni3 Ru7 Ni3 120.0 3_665 1_545 ?
Ni3 Ru7 Ni3 120.0 2_455 1_545 ?
Ru3 Ru7 Ni3 0.000(12) 1_545 1_545 ?
Ru3 Ru7 La1 134.893(9) 3_665 3_544 ?
Ru3 Ru7 La1 69.336(3) 2_455 3_544 ?
Ni3 Ru7 La1 134.893(9) 3_665 3_544 ?
Ni3 Ru7 La1 69.336(3) 2_455 3_544 ?
Ru3 Ru7 La1 69.336(3) 1_545 3_544 ?
Ni3 Ru7 La1 69.336(3) 1_545 3_544 ?
Ru3 Ru7 La1 69.336(3) 3_665 2_666 ?
Ru3 Ru7 La1 134.893(9) 2_455 2_666 ?
Ni3 Ru7 La1 69.336(3) 3_665 2_666 ?
Ni3 Ru7 La1 134.893(9) 2_455 2_666 ?
Ru3 Ru7 La1 69.336(3) 1_545 2_666 ?
Ni3 Ru7 La1 69.336(3) 1_545 2_666 ?
La1 Ru7 La1 138.671(7) 3_544 2_666 ?
Ru3 Ru7 La1 69.336(3) 3_665 1_454 ?
Ru3 Ru7 La1 69.336(3) 2_455 1_454 ?
Ni3 Ru7 La1 69.336(3) 3_665 1_454 ?
Ni3 Ru7 La1 69.336(3) 2_455 1_454 ?
Ru3 Ru7 La1 134.893(9) 1_545 1_454 ?
Ni3 Ru7 La1 134.893(9) 1_545 1_454 ?
La1 Ru7 La1 75.357(14) 3_544 1_454 ?
La1 Ru7 La1 138.671(7) 2_666 1_454 ?
Ru3 Ru7 La1 69.336(3) 3_665 1_455 ?
Ru3 Ru7 La1 69.336(3) 2_455 1_455 ?
Ni3 Ru7 La1 69.336(3) 3_665 1_455 ?
Ni3 Ru7 La1 69.336(3) 2_455 1_455 ?
Ru3 Ru7 La1 134.893(9) 1_545 1_455 ?
Ni3 Ru7 La1 134.893(9) 1_545 1_455 ?
La1 Ru7 La1 138.671(7) 3_544 1_455 ?
La1 Ru7 La1 75.357(14) 2_666 1_455 ?
La1 Ru7 La1 90.213(18) 1_454 1_455 ?
Ru3 Ru7 La1 69.336(3) 3_665 2_665 ?
Ru3 Ru7 La1 134.893(9) 2_455 2_665 ?
Ni3 Ru7 La1 69.336(3) 3_665 2_665 ?
Ni3 Ru7 La1 134.893(9) 2_455 2_665 ?
Ru3 Ru7 La1 69.336(3) 1_545 2_665 ?
Ni3 Ru7 La1 69.336(3) 1_545 2_665 ?
La1 Ru7 La1 75.357(14) 3_544 2_665 ?
La1 Ru7 La1 90.213(17) 2_666 2_665 ?
La1 Ru7 La1 75.357(14) 1_454 2_665 ?
La1 Ru7 La1 138.671(6) 1_455 2_665 ?
Ru3 Ru7 La1 134.893(9) 3_665 3_545 ?
Ru3 Ru7 La1 69.336(3) 2_455 3_545 ?
Ni3 Ru7 La1 134.893(9) 3_665 3_545 ?
Ni3 Ru7 La1 69.336(3) 2_455 3_545 ?
Ru3 Ru7 La1 69.336(3) 1_545 3_545 ?
Ni3 Ru7 La1 69.336(3) 1_545 3_545 ?
La1 Ru7 La1 90.213(17) 3_544 3_545 ?
La1 Ru7 La1 75.357(14) 2_666 3_545 ?
La1 Ru7 La1 138.671(7) 1_454 3_545 ?
La1 Ru7 La1 75.357(14) 1_455 3_545 ?
La1 Ru7 La1 138.671(7) 2_665 3_545 ?

loop_
_geom_bond_atom_site_label_1
_geom_bond_atom_site_label_2
_geom_bond_distance
_geom_bond_site_symmetry_2
_geom_bond_publ_flag
La1 Al7 3.0185(5) 1_656 ?
La1 Ru7 3.0185(5) 1_656 ?
La1 Al7 3.0185(5) 1_655 ?
La1 Ru7 3.0185(5) 1_655 ?
La1 Ru3 3.1861(6) 3_766 ?
La1 Ni3 3.1861(6) 3_766 ?
La1 Ru3 3.1861(6) 2 ?
La1 Ni3 3.1861(6) 2 ?
La1 Ru3 3.1861(6) 3_765 ?
La1 Ni3 3.1861(6) 3_765 ?
La1 Ni3 3.1861(6) 2_556 ?
La1 Ru3 3.1861(6) 2_556 ?
La2 Ni6 2.9257(5) . ?
La2 Ru3 2.9710(6) 2_565 ?
La2 Ni3 2.9710(6) 2_565 ?
La2 Ru3 2.9710(6) 3_665 ?
La2 Ni3 2.9710(6) 3_665 ?
La2 Al4 3.3185(4) 3_664 ?
La2 Al4 3.3185(4) 2_566 ?
La2 Al4 3.3185(4) 3_665 ?
La2 Al4 3.3185(4) 2_565 ?
La2 Sn5 3.3885(5) 1_554 ?
La2 Sn5 3.3885(5) . ?
La2 La1 3.7690(5) 2_665 ?
Ni3 Al7 2.5400(10) 1_565 ?
Ni3 Ru7 2.5400(10) 1_565 ?
Ni3 Al4 2.5614(12) . ?
Ni3 Al4 2.5614(12) 1_554 ?
Ni3 La2 2.9710(6) 3_665 ?
Ni3 La2 2.9710(6) 2_565 ?
Ni3 La1 3.1861(6) 3_554 ?
Ni3 La1 3.1861(6) 2_676 ?
Ni3 La1 3.1861(6) 3 ?
Ni3 La1 3.1861(6) 2_675 ?
Al4 Ru3 2.5614(12) 1_556 ?
Al4 Ni3 2.5614(12) 1_556 ?
Al4 Ni6 2.6732(13) 1_556 ?
Al4 Ni6 2.6732(13) . ?
Al4 Al4 2.779(4) 2_566 ?
Al4 Al4 2.779(4) 3_665 ?
Al4 La2 3.3185(4) 3_666 ?
Al4 La2 3.3185(4) 2_565 ?
Al4 La2 3.3185(4) 3_665 ?
Al4 La2 3.3185(4) 2_566 ?
Sn5 La2 3.3885(5) 2_666 ?
Sn5 La2 3.3885(5) 3_655 ?
Sn5 La2 3.3885(5) 3_656 ?
Sn5 La2 3.3885(5) 2_665 ?
Sn5 La2 3.3885(5) 1_556 ?
Sn5 La1 3.4239(6) 3_655 ?
Sn5 La1 3.4239(6) 2_666 ?
Ni6 Al4 2.6732(13) 1_554 ?
Ni6 Al4 2.6732(13) 3_664 ?
Ni6 Al4 2.6732(13) 2_566 ?
Ni6 Al4 2.6732(13) 3_665 ?
Ni6 Al4 2.6732(13) 2_565 ?
Ni6 La2 2.9257(5) 3_665 ?
Ni6 La2 2.9257(5) 2_565 ?
Ni6 Ru3 3.0143(10) 3_665 ?
Ni6 Ru3 3.0143(10) 2_565 ?
Ru7 Ru3 2.5400(10) 3_665 ?
Ru7 Ru3 2.5400(10) 2_455 ?
Ru7 Ni3 2.5400(10) 3_665 ?
Ru7 Ni3 2.5400(10) 2_455 ?
Ru7 Ru3 2.5400(10) 1_545 ?
Ru7 Ni3 2.5400(10) 1_545 ?
Ru7 La1 3.0185(5) 3_544 ?
Ru7 La1 3.0185(5) 2_666 ?
Ru7 La1 3.0185(5) 1_454 ?
Ru7 La1 3.0185(5) 1_455 ?
Ru7 La1 3.0185(5) 2_665 ?
Ru7 La1 3.0185(5) 3_545 ?
